data_4513144
loop_
_publ_author_name
'Zhang, De-Xiang'
'Zhang, Hai-Xia'
'Li, Hong-Yan'
'Wen, Tian'
'Zhang, Jian'

_publ_section_title
;
 Self-Assembly of Metal Boron Imidazolate Cages
;
_journal_issue 5
_journal_name_full 'Crystal Growth &amp; Design'
_journal_page_first 2433
_journal_paper_doi 10.1021/acs.cgd.5b00210
_journal_volume 15
_journal_year 2015
_chemical_formula_sum 'C216 H216 B8 Br Cu6 N48 O10'
_chemical_formula_weight 4192.00
_chemical_name_systematic
; 
 ? 
;
_space_group_IT_number 85
_symmetry_cell_setting tetragonal
_symmetry_space_group_name_Hall '-P 4a'
_symmetry_space_group_name_H-M 'P 4/n :2'
_atom_sites_solution_hydrogens geom
_atom_sites_solution_primary direct
_atom_sites_solution_secondary difmap
_audit_creation_method SHELXL-97
_cell_angle_alpha 90.00
_cell_angle_beta 90.00
_cell_angle_gamma 90.00
_cell_formula_units_Z 2
_cell_length_a 18.9015(2)
_cell_length_b 18.9015(2)
_cell_length_c 31.6878(6)
_cell_measurement_reflns_used 5970
_cell_measurement_temperature 293(2)
_cell_measurement_theta_max 69.8280
_cell_measurement_theta_min 3.5770
_cell_volume 11321.0(3)
_computing_cell_refinement 'Bruker FRAMBO'
_computing_data_collection 'Bruker FRAMBO'
_computing_data_reduction 'Bruker SAINT'
_computing_molecular_graphics 'Bruker SHELXTL'
_computing_publication_material 'Bruker SHELXTL'
_computing_structure_refinement 'SHELXL-97 (Sheldrick, 1997)'
_computing_structure_solution 'SHELXS-97 (Sheldrick, 1990)'
_diffrn_ambient_temperature 293(2)
_diffrn_detector_area_resol_mean none
_diffrn_measured_fraction_theta_full 0.970
_diffrn_measured_fraction_theta_max 0.970
_diffrn_measurement_device_type 'SuperNova, Dual, Cu at zero, Atlas'
_diffrn_measurement_method 'phi and omega scans'
_diffrn_radiation_monochromator graphite
_diffrn_radiation_source 'fine-focus sealed tube'
_diffrn_radiation_type CuK\a
_diffrn_radiation_wavelength 1.54178
_diffrn_reflns_av_R_equivalents 0.0435
_diffrn_reflns_av_sigmaI/netI 0.0941
_diffrn_reflns_limit_h_max 17
_diffrn_reflns_limit_h_min -19
_diffrn_reflns_limit_k_max 23
_diffrn_reflns_limit_k_min -21
_diffrn_reflns_limit_l_max 36
_diffrn_reflns_limit_l_min -39
_diffrn_reflns_number 24727
_diffrn_reflns_theta_full 74.44
_diffrn_reflns_theta_max 74.44
_diffrn_reflns_theta_min 3.59
_diffrn_standards_decay_% none
_diffrn_standards_interval_count none
_diffrn_standards_interval_time none
_diffrn_standards_number none
_exptl_absorpt_coefficient_mu 1.340
_exptl_absorpt_correction_T_max 1.00000
_exptl_absorpt_correction_T_min 0.61045
_exptl_absorpt_correction_type multi-scan
_exptl_absorpt_process_details
;
CrysAlisPro, Agilent Technologies,
Version 1.171.36.28 (release 01-02-2013 CrysAlis171 .NET)
(compiled Feb  1 2013,16:14:44)
Empirical absorption correction using spherical harmonics,
 implemented in SCALE3 ABSPACK scaling algorithm.
;
_exptl_crystal_colour blue
_exptl_crystal_density_diffrn 1.230
_exptl_crystal_density_method 'not measured'
_exptl_crystal_description prism
_exptl_crystal_F_000 4354
_exptl_crystal_size_max .17
_exptl_crystal_size_mid .14
_exptl_crystal_size_min .10
_refine_diff_density_max 1.934
_refine_diff_density_min -1.711
_refine_diff_density_rms 0.113
_refine_ls_extinction_method none
_refine_ls_goodness_of_fit_ref 0.987
_refine_ls_hydrogen_treatment none
_refine_ls_matrix_type full
_refine_ls_number_parameters 604
_refine_ls_number_reflns 11258
_refine_ls_number_restraints 62
_refine_ls_restrained_S_all 1.000
_refine_ls_R_factor_all 0.1901
_refine_ls_R_factor_gt 0.1245
_refine_ls_shift/su_max 0.008
_refine_ls_shift/su_mean 0.000
_refine_ls_structure_factor_coef Fsqd
_refine_ls_weighting_details 'calc w=1/[\s^2^(Fo^2^)+(0.2000P)^2^+0.0000P] where P=(Fo^2^+2Fc^2^)/3'
_refine_ls_weighting_scheme calc
_refine_ls_wR_factor_gt 0.3381
_refine_ls_wR_factor_ref 0.3768
_reflns_number_gt 4324
_reflns_number_total 11258
_reflns_threshold_expression >2sigma(I)
_cod_data_source_file cg5b00210_si_002.cif
_cod_data_source_block BIF-30
_cod_depositor_comments
;
The following automatic conversions were performed:

'_symmetry_cell_setting' value 'Tetragonal' changed to 'tetragonal'
according to
/usr/data/users/saulius/crontab/automatic-downloads/current/ACS/lib/dictionaries/cif_core.dic
dictionary named 'cif_core.dic' version 2.4.2 from 2011-04-26.

Automatic conversion script
Id: cif_fix_values 3271 2015-04-21 07:52:19Z andrius 
;
_cod_original_sg_symbol_H-M P4/n
_cod_database_code 4513144

loop_
_symmetry_equiv_pos_as_xyz
'x, y, z'
'-x+1/2, -y+1/2, z'
'-y+1/2, x, z'
'y, -x+1/2, z'
'-x, -y, -z'
'x-1/2, y-1/2, -z'
'y-1/2, -x, -z'
'-y, x-1/2, -z'

loop_
_atom_site_label
_atom_site_type_symbol
_atom_site_fract_x
_atom_site_fract_y
_atom_site_fract_z
_atom_site_U_iso_or_equiv
_atom_site_adp_type
_atom_site_occupancy
_atom_site_symmetry_multiplicity
_atom_site_calc_flag
_atom_site_refinement_flags
Br1 Br 0.2500 0.2500 0.477116(13) 0.09379(14) Uani 1 4 d S
Cu2 Cu 0.2500 0.2500 0.563828(17) 0.06393(14) Uani 1 4 d S
Cu3 Cu 0.507171(15) 0.326665(17) 0.745641(8) 0.08380(10) Uani 1 1 d .
N1 N 0.27831(6) 0.35224(6) 0.57112(4) 0.0500(3) Uani 1 1 d U
N2 N 0.33545(6) 0.44667(6) 0.59821(4) 0.0542(3) Uani 1 1 d U
C3 C 0.28635(7) 0.47166(8) 0.56952(5) 0.0524(4) Uani 1 1 d U
C6 C 0.32728(8) 0.37609(7) 0.59758(5) 0.0518(4) Uani 1 1 d U
H6A H 0.3540 0.3460 0.6145 0.062 Uiso 1 1 calc R
C7 C 0.26918(8) 0.54057(9) 0.55656(5) 0.0644(5) Uani 1 1 d U
H7A H 0.2932 0.5793 0.5676 0.077 Uiso 1 1 calc R
C8 C 0.19917(8) 0.42299(8) 0.52258(5) 0.0565(5) Uani 1 1 d .
H8A H 0.1757 0.3842 0.5111 0.068 Uiso 1 1 calc R
N9 N 0.44288(7) 0.45000(7) 0.64550(4) 0.0649(4) Uani 1 1 d .
N14 N 0.33833(7) 0.52716(7) 0.66078(4) 0.0678(4) Uani 1 1 d .
C12 C 0.25153(7) 0.41235(8) 0.55216(4) 0.0513(4) Uani 1 1 d U
C13 C 0.18109(9) 0.49025(9) 0.50980(6) 0.0677(5) Uani 1 1 d U
N6 N 0.49727(7) 0.37945(8) 0.69201(4) 0.0723(5) Uani 1 1 d U
C15 C 0.54498(9) 0.39297(9) 0.65965(5) 0.0694(5) Uani 1 1 d U
C16 C 0.28007(9) 0.50290(9) 0.67794(5) 0.0722(6) Uani 1 1 d .
H16A H 0.2566 0.4634 0.6674 0.087 Uiso 1 1 calc R
C18 C 0.51159(8) 0.43800(8) 0.63093(5) 0.0650(5) Uani 1 1 d .
N12 N 0.25657(9) 0.53845(8) 0.71158(4) 0.0833(5) Uani 1 1 d U
C20 C 0.21724(9) 0.54982(9) 0.52779(6) 0.0715(6) Uani 1 1 d .
C21 C 0.43903(9) 0.41557(9) 0.68172(5) 0.0707(5) Uani 1 1 d .
H21A H 0.3989 0.4164 0.6987 0.085 Uiso 1 1 calc R
C23 C 0.19913(11) 0.62398(10) 0.51167(7) 0.0962(8) Uani 1 1 d .
H23A H 0.2247 0.6586 0.5278 0.144 Uiso 1 1 calc R
H23B H 0.1492 0.6321 0.5147 0.144 Uiso 1 1 calc R
H23C H 0.2121 0.6278 0.4825 0.144 Uiso 1 1 calc R
C24 C 0.61918(10) 0.44693(10) 0.59162(6) 0.0847(6) Uani 1 1 d U
B1 B 0.38278(11) 0.49355(10) 0.62459(6) 0.0646(6) Uani 1 1 d .
C26 C 0.54778(10) 0.46527(10) 0.59661(6) 0.0785(6) Uani 1 1 d .
H26A H 0.5254 0.4949 0.5774 0.094 Uiso 1 1 calc R
C27 C 0.20767(11) 0.56681(10) 0.83329(5) 0.0873(6) Uani 1 1 d U
N7 N 0.22500(10) 0.52795(9) 0.79875(5) 0.0990(5) Uani 1 1 d U
N8 N 0.31534(10) 0.51983(11) 0.84532(5) 0.1143(6) Uani 1 1 d U
C31 C 0.61412(9) 0.37189(10) 0.65346(6) 0.0777(6) Uani 1 1 d .
H31A H 0.6354 0.3407 0.6723 0.093 Uiso 1 1 calc R
C32 C 0.35664(10) 0.58505(9) 0.68555(6) 0.0811(6) Uani 1 1 d U
C33 C 0.65157(9) 0.39714(11) 0.61946(6) 0.0837(6) Uani 1 1 d U
N10 N 0.48768(9) 0.41589(10) 0.77889(5) 0.0938(6) Uani 1 1 d U
C35 C 0.30872(11) 0.64787(11) 0.74528(6) 0.0948(7) Uani 1 1 d .
H35A H 0.2734 0.6531 0.7655 0.114 Uiso 1 1 calc R
C36 C 0.26460(12) 0.56286(12) 0.86142(6) 0.1044(7) Uani 1 1 d U
C37 C 0.12509(11) 0.50324(11) 0.47728(7) 0.1038(8) Uani 1 1 d U
H37A H 0.1033 0.4592 0.4697 0.156 Uiso 1 1 calc R
H37B H 0.1461 0.5242 0.4527 0.156 Uiso 1 1 calc R
H37C H 0.0900 0.5347 0.4886 0.156 Uiso 1 1 calc R
C38 C 0.30548(11) 0.59177(10) 0.71644(6) 0.0861(6) Uani 1 1 d U
C39 C 0.44181(11) 0.41562(13) 0.81102(6) 0.1017(7) Uani 1 1 d U
H39A H 0.4147 0.3763 0.8180 0.122 Uiso 1 1 calc R
C40 C 0.41378(10) 0.63042(9) 0.68206(7) 0.0925(6) Uani 1 1 d U
H40A H 0.4483 0.6245 0.6615 0.111 Uiso 1 1 calc R
C41 C 0.36199(12) 0.69365(11) 0.74388(7) 0.1099(7) Uani 1 1 d U
C43 C 0.72772(11) 0.37519(13) 0.61263(7) 0.1121(9) Uani 1 1 d U
H43A H 0.7435 0.3475 0.6362 0.168 Uiso 1 1 calc R
H43B H 0.7568 0.4166 0.6101 0.168 Uiso 1 1 calc R
H43C H 0.7312 0.3476 0.5873 0.168 Uiso 1 1 calc R
C44 C 0.14893(13) 0.60581(11) 0.84264(7) 0.1081(7) Uani 1 1 d U
H44A H 0.1118 0.6062 0.8233 0.130 Uiso 1 1 calc R
N11 N 0.43822(10) 0.47524(11) 0.83181(5) 0.1232(6) Uani 1 1 d U
C46 C 0.48812(12) 0.51982(15) 0.81151(7) 0.1284(7) Uani 1 1 d U
C47 C 0.51703(11) 0.48231(13) 0.77840(7) 0.1042(7) Uani 1 1 d U
C48 C 0.41648(11) 0.68680(10) 0.71196(7) 0.1032(6) Uani 1 1 d U
C49 C 0.14198(19) 0.64355(17) 0.87817(8) 0.1842(12) Uani 1 1 d U
C50 C 0.50950(13) 0.58978(15) 0.81962(8) 0.1565(8) Uani 1 1 d U
H50A H 0.4892 0.6144 0.8420 0.188 Uiso 1 1 calc R
C51 C 0.65847(11) 0.48360(13) 0.55523(7) 0.1114(9) Uani 1 1 d .
H51A H 0.6252 0.5091 0.5381 0.167 Uiso 1 1 calc R
H51B H 0.6820 0.4487 0.5383 0.167 Uiso 1 1 calc R
H51C H 0.6928 0.5159 0.5665 0.167 Uiso 1 1 calc R
C52 C 0.25761(15) 0.60181(15) 0.89863(7) 0.1520(10) Uani 1 1 d U
H52A H 0.2940 0.6023 0.9184 0.182 Uiso 1 1 calc R
C55 C 0.58371(13) 0.58030(15) 0.76174(10) 0.1381(10) Uani 1 1 d U
C60 C 0.47786(12) 0.73989(11) 0.70664(9) 0.1470(9) Uani 1 1 d U
H60A H 0.5100 0.7228 0.6855 0.220 Uiso 1 1 calc R
H60B H 0.5024 0.7450 0.7330 0.220 Uiso 1 1 calc R
H60C H 0.4593 0.7850 0.6981 0.220 Uiso 1 1 calc R
C61 C 0.28642(14) 0.50115(14) 0.80771(6) 0.1354(8) Uani 1 1 d U
H61A H 0.3095 0.4706 0.7893 0.162 Uiso 1 1 calc R
C62 C 0.56442(11) 0.51265(14) 0.75370(7) 0.1091(9) Uani 1 1 d .
H62A H 0.5842 0.4880 0.7312 0.131 Uiso 1 1 calc R
C63 C 0.19709(18) 0.63906(17) 0.90581(8) 0.2329(13) Uani 1 1 d DU
N4 N 0.36871(15) 0.42778(17) 0.89409(6) 0.1878(9) Uani 1 1 d U
C76 C 0.36884(15) 0.75603(12) 0.77469(8) 0.1528(10) Uani 1 1 d .
H76A H 0.3459 0.7444 0.8008 0.229 Uiso 1 1 calc R
H76B H 0.3470 0.7972 0.7627 0.229 Uiso 1 1 calc R
H76C H 0.4180 0.7655 0.7799 0.229 Uiso 1 1 calc R
B2 B 0.38247(19) 0.4930(2) 0.86727(8) 0.1650(7) Uani 1 1 d U
C75 C 0.3800(2) 0.3410(2) 0.94130(7) 0.2322(17) Uani 1 1 d U
C74 C 0.64002(15) 0.62039(16) 0.73238(12) 0.1708(16) Uani 1 1 d .
H74A H 0.6453 0.5951 0.7063 0.256 Uiso 1 1 calc R
H74B H 0.6848 0.6225 0.7466 0.256 Uiso 1 1 calc R
H74C H 0.6237 0.6675 0.7267 0.256 Uiso 1 1 calc R
C72 C 0.4789(2) 0.4349(3) 0.93967(15) 0.287(3) Uiso 1 1 d D
H72A H 0.4985 0.4746 0.9269 0.344 Uiso 1 1 calc R
C70 C 0.40875(18) 0.3998(2) 0.92501(9) 0.2273(10) Uani 1 1 d DU
C53 C 0.55821(13) 0.62148(16) 0.79601(10) 0.1566(10) Uani 1 1 d U
C68 C 0.57880(19) 0.69301(16) 0.81065(11) 0.2175(17) Uani 1 1 d .
H68A H 0.5545 0.7037 0.8365 0.326 Uiso 1 1 calc R
H68B H 0.5663 0.7273 0.7896 0.326 Uiso 1 1 calc R
H68C H 0.6289 0.6944 0.8154 0.326 Uiso 1 1 calc R
C80 C 0.3126(2) 0.3794(2) 0.89162(8) 0.2132(9) Uani 1 1 d U
H80A H 0.2750 0.3829 0.8728 0.256 Uiso 1 1 calc R
Cu1 Cu 0.2500 0.2500 0.91937(4) 0.2502(7) Uani 1 4 d S
N3 N 0.3200(2) 0.3301(2) 0.91859(6) 0.2815(13) Uani 1 1 d U
C71 C 0.4695(3) 0.3467(3) 0.99294(19) 0.286(3) Uiso 1 1 d .
C83 C 0.4138(2) 0.3049(3) 0.97384(8) 0.226(2) Uani 1 1 d U
H83A H 0.4020 0.2593 0.9823 0.271 Uiso 1 1 calc R
C69 C 0.0742(3) 0.6869(3) 0.89003(16) 0.252(2) Uiso 1 1 d .
C81 C 0.5111(2) 0.3981(3) 0.97623(16) 0.286(3) Uiso 1 1 d D
C85 C 0.5263(4) 0.2935(4) 1.0155(2) 0.392(4) Uiso 1 1 d .
C86 C 0.5893(2) 0.4308(3) 0.98223(18) 0.296(3) Uiso 1 1 d D
C82 C 0.2024(3) 0.7035(2) 0.94109(14) 0.293(3) Uiso 1 1 d D

loop_
_atom_site_aniso_label
_atom_site_aniso_U_11
_atom_site_aniso_U_22
_atom_site_aniso_U_33
_atom_site_aniso_U_23
_atom_site_aniso_U_13
_atom_site_aniso_U_12
Br1 0.10647(19) 0.10647(19) 0.0684(2) 0.000 0.000 0.000
Cu2 0.04883(14) 0.04883(14) 0.0941(3) 0.000 0.000 0.000
Cu3 0.08508(17) 0.1081(2) 0.05822(13) -0.00257(14) -0.01991(13) -0.01764(15)
N1 0.0495(6) 0.0498(5) 0.0506(6) 0.0002(5) -0.0015(5) -0.0032(5)
N2 0.0629(7) 0.0567(6) 0.0431(5) -0.0074(6) 0.0026(5) -0.0003(5)
C3 0.0512(7) 0.0522(6) 0.0537(7) -0.0032(6) 0.0150(7) -0.0039(6)
C6 0.0561(7) 0.0457(6) 0.0535(7) 0.0046(6) 0.0039(6) 0.0020(6)
C7 0.0638(9) 0.0634(9) 0.0658(9) -0.0066(8) 0.0231(8) 0.0006(7)
C8 0.0475(8) 0.0636(9) 0.0583(8) 0.0013(8) 0.0031(7) -0.0051(7)
N9 0.0594(7) 0.0713(8) 0.0640(7) -0.0052(7) 0.0008(7) -0.0198(6)
N14 0.0829(9) 0.0552(7) 0.0654(8) -0.0176(7) -0.0043(7) -0.0090(6)
C12 0.0440(7) 0.0599(8) 0.0499(7) 0.0022(7) 0.0073(6) -0.0031(6)
C13 0.0654(9) 0.0719(10) 0.0659(9) 0.0089(9) 0.0008(8) 0.0140(8)
N6 0.0691(8) 0.0962(10) 0.0517(7) -0.0080(8) -0.0090(7) -0.0143(7)
C15 0.0665(9) 0.0790(10) 0.0626(9) -0.0191(9) -0.0101(8) -0.0080(8)
C16 0.0857(11) 0.0683(9) 0.0625(9) -0.0274(8) 0.0051(9) 0.0003(9)
C18 0.0594(9) 0.0632(9) 0.0723(10) -0.0149(8) -0.0039(8) -0.0122(7)
N12 0.0969(10) 0.0860(9) 0.0670(8) -0.0337(7) -0.0071(8) 0.0133(8)
C20 0.0633(9) 0.0602(9) 0.0910(12) 0.0052(9) 0.0205(9) 0.0078(8)
C21 0.0651(9) 0.0891(11) 0.0580(9) -0.0104(9) -0.0052(8) -0.0244(8)
C23 0.1106(15) 0.0717(11) 0.1063(14) 0.0293(11) 0.0255(13) 0.0188(10)
C24 0.0780(11) 0.0880(12) 0.0882(12) -0.0233(10) 0.0172(10) -0.0123(9)
B1 0.0775(12) 0.0559(10) 0.0603(10) -0.0075(9) 0.0039(10) -0.0172(9)
C26 0.0827(11) 0.0786(11) 0.0741(11) -0.0126(10) 0.0049(10) -0.0155(9)
C27 0.1303(13) 0.0756(11) 0.0560(7) -0.0228(8) 0.0413(8) -0.0039(10)
N7 0.1230(10) 0.1127(11) 0.0614(7) -0.0381(8) -0.0116(7) 0.0369(9)
N8 0.1261(9) 0.1582(14) 0.0587(7) -0.0559(9) -0.0161(7) 0.0123(10)
C31 0.0642(10) 0.0949(12) 0.0739(10) -0.0121(10) -0.0162(9) -0.0052(9)
C32 0.0874(10) 0.0596(8) 0.0964(12) -0.0195(9) -0.0348(9) -0.0012(7)
C33 0.0645(10) 0.1068(13) 0.0797(11) -0.0245(10) -0.0017(10) 0.0056(9)
N10 0.0811(10) 0.1280(13) 0.0723(8) -0.0095(9) -0.0134(8) -0.0037(9)
C35 0.1082(14) 0.0916(12) 0.0846(11) -0.0404(10) -0.0391(10) 0.0301(11)
C36 0.1202(11) 0.1218(14) 0.0713(9) -0.0504(10) 0.0291(10) -0.0264(11)
C37 0.0807(12) 0.0995(14) 0.1313(16) 0.0374(13) -0.0135(12) 0.0172(11)
C38 0.0989(10) 0.0908(11) 0.0686(10) -0.0312(9) -0.0222(8) 0.0259(9)
C39 0.0916(12) 0.1461(15) 0.0673(9) -0.0270(9) -0.0220(9) -0.0156(11)
C40 0.0921(10) 0.0655(10) 0.1200(14) -0.0201(10) -0.0432(9) 0.0153(8)
C41 0.1180(11) 0.0911(12) 0.1206(13) -0.0503(10) -0.0660(9) 0.0406(10)
C43 0.0903(13) 0.155(2) 0.0915(14) -0.0111(16) -0.0042(13) 0.0075(14)
C44 0.1283(11) 0.0996(13) 0.0965(10) -0.0302(10) 0.0349(10) -0.0242(10)
N11 0.1118(9) 0.1743(14) 0.0834(8) -0.0589(9) -0.0437(8) 0.0145(10)
C46 0.1011(13) 0.1803(13) 0.1038(13) -0.0452(13) -0.0528(11) 0.0110(10)
C47 0.0843(13) 0.1308(12) 0.0975(12) -0.0293(10) -0.0296(11) -0.0017(12)
C48 0.1075(11) 0.0657(9) 0.1364(13) -0.0124(9) -0.0796(9) -0.0015(8)
C49 0.185(2) 0.241(2) 0.1264(14) -0.1227(14) 0.0328(15) -0.020(2)
C50 0.1542(15) 0.1613(13) 0.1540(14) -0.0721(10) -0.1109(11) 0.0385(14)
C51 0.0887(13) 0.1351(18) 0.1105(15) -0.0025(15) 0.0414(12) -0.0222(12)
C52 0.151(2) 0.209(2) 0.0964(10) -0.0837(12) 0.0318(12) -0.0582(17)
C55 0.0951(14) 0.1250(19) 0.194(2) -0.0173(16) -0.0695(14) 0.0168(13)
C60 0.1420(12) 0.0635(11) 0.235(2) -0.0164(14) -0.1154(11) -0.0116(10)
C61 0.1676(15) 0.1797(18) 0.0589(8) -0.0740(10) -0.0292(9) 0.0555(15)
C62 0.0641(11) 0.1271(18) 0.1361(19) -0.0267(15) -0.0241(12) 0.0074(12)
C63 0.179(2) 0.356(3) 0.1639(11) -0.1983(12) 0.0701(11) -0.026(2)
N4 0.216(2) 0.2976(15) 0.0500(8) -0.0441(11) -0.0300(12) 0.0356(13)
C76 0.175(2) 0.1012(14) 0.1827(19) -0.0797(13) -0.0991(16) 0.0374(14)
B2 0.1408(15) 0.2822(13) 0.0719(9) -0.0928(8) -0.0227(8) 0.0213(11)
C75 0.306(3) 0.340(4) 0.0504(11) -0.0418(17) -0.0512(16) 0.159(3)
C74 0.1042(19) 0.122(2) 0.286(4) 0.002(3) -0.018(3) 0.0057(17)
C70 0.2662(16) 0.311(2) 0.1043(13) -0.0945(11) -0.0892(11) 0.136(2)
C53 0.1260(14) 0.1343(14) 0.210(2) -0.0257(15) -0.1014(13) 0.0106(10)
C68 0.280(3) 0.129(2) 0.244(3) -0.022(3) -0.143(3) 0.012(2)
C80 0.2185(15) 0.3547(17) 0.0663(13) 0.0433(15) -0.0141(12) 0.0024(13)
Cu1 0.3162(10) 0.3162(10) 0.1181(7) 0.000 0.000 0.000
N3 0.303(3) 0.4780(17) 0.0636(10) 0.1007(13) -0.0389(17) -0.0580(18)
C83 0.300(4) 0.302(4) 0.0743(15) -0.005(2) -0.027(2) 0.094(3)

loop_
_atom_type_symbol
_atom_type_description
_atom_type_scat_dispersion_real
_atom_type_scat_dispersion_imag
_atom_type_scat_source
C C 0.0181 0.0091 'International Tables Vol C Tables 4.2.6.8 and 6.1.1.4'
H H 0.0000 0.0000 'International Tables Vol C Tables 4.2.6.8 and 6.1.1.4'
B B 0.0090 0.0039 'International Tables Vol C Tables 4.2.6.8 and 6.1.1.4'
N N 0.0311 0.0180 'International Tables Vol C Tables 4.2.6.8 and 6.1.1.4'
O O 0.0492 0.0322 'International Tables Vol C Tables 4.2.6.8 and 6.1.1.4'
Cu Cu -1.9646 0.5888 'International Tables Vol C Tables 4.2.6.8 and 6.1.1.4'
Br Br -0.6763 1.2805 'International Tables Vol C Tables 4.2.6.8 and 6.1.1.4'

loop_
_geom_angle_atom_site_label_1
_geom_angle_atom_site_label_2
_geom_angle_atom_site_label_3
_geom_angle
_geom_angle_site_symmetry_1
_geom_angle_site_symmetry_3
N1 Cu2 N1 89.248(8) . 3
N1 Cu2 N1 166.85(7) . 2
N1 Cu2 N1 89.248(8) 3 2
N1 Cu2 N1 89.248(8) . 4
N1 Cu2 N1 166.85(7) 3 4
N1 Cu2 N1 89.248(8) 2 4
N1 Cu2 Br1 96.58(4) . .
N1 Cu2 Br1 96.58(4) 3 .
N1 Cu2 Br1 96.58(4) 2 .
N1 Cu2 Br1 96.58(4) 4 .
N6 Cu3 N7 174.00(7) . 4
N6 Cu3 N12 87.77(6) . 4
N7 Cu3 N12 90.69(7) 4 4
N6 Cu3 N10 90.56(6) . .
N7 Cu3 N10 90.27(7) 4 .
N12 Cu3 N10 172.87(7) 4 .
C6 N1 C12 104.52(11) . .
C6 N1 Cu2 125.61(9) . .
C12 N1 Cu2 129.83(9) . .
C6 N2 C3 104.62(12) . .
C6 N2 B1 131.20(13) . .
C3 N2 B1 124.11(13) . .
N2 C3 C7 131.66(13) . .
N2 C3 C12 107.33(12) . .
C7 C3 C12 121.00(13) . .
N1 C6 N2 115.27(12) . .
N1 C6 H6A 122.4 . .
N2 C6 H6A 122.4 . .
C20 C7 C3 119.05(15) . .
C20 C7 H7A 120.5 . .
C3 C7 H7A 120.5 . .
C13 C8 C12 120.87(15) . .
C13 C8 H8A 119.6 . .
C12 C8 H8A 119.6 . .
C21 N9 C18 104.98(13) . .
C21 N9 B1 126.28(14) . .
C18 N9 B1 128.73(14) . .
C16 N14 C32 104.48(14) . .
C16 N14 B1 128.04(14) . .
C32 N14 B1 127.05(14) . .
C8 C12 N1 132.78(14) . .
C8 C12 C3 118.95(14) . .
N1 C12 C3 108.23(12) . .
C8 C13 C20 119.29(15) . .
C8 C13 C37 121.95(16) . .
C20 C13 C37 118.76(16) . .
C21 N6 C15 105.12(13) . .
C21 N6 Cu3 123.03(11) . .
C15 N6 Cu3 131.69(11) . .
C31 C15 N6 131.79(16) . .
C31 C15 C18 120.73(16) . .
N6 C15 C18 107.45(14) . .
N14 C16 N12 115.75(15) . .
N14 C16 H16A 122.1 . .
N12 C16 H16A 122.1 . .
C26 C18 N9 131.20(15) . .
C26 C18 C15 121.03(15) . .
N9 C18 C15 107.67(14) . .
C16 N12 C38 103.55(15) . .
C16 N12 Cu3 122.97(12) . 3
C38 N12 Cu3 133.26(12) . 3
C7 C20 C13 120.82(15) . .
C7 C20 C23 120.41(16) . .
C13 C20 C23 118.65(16) . .
N9 C21 N6 114.72(14) . .
N9 C21 H21A 122.6 . .
N6 C21 H21A 122.6 . .
C20 C23 H23A 109.5 . .
C20 C23 H23B 109.5 . .
H23A C23 H23B 109.5 . .
C20 C23 H23C 109.5 . .
H23A C23 H23C 109.5 . .
H23B C23 H23C 109.5 . .
C26 C24 C33 120.38(17) . .
C26 C24 C51 115.99(17) . .
C33 C24 C51 123.62(17) . .
N2 B1 N9 111.01(13) . .
N2 B1 N14 109.08(14) . .
N9 B1 N14 107.28(13) . .
C18 C26 C24 118.18(17) . .
C18 C26 H26A 120.9 . .
C24 C26 H26A 120.9 . .
N7 C27 C44 131.52(19) . .
N7 C27 C36 107.40(18) . .
C44 C27 C36 121.07(18) . .
C61 N7 C27 104.50(16) . .
C61 N7 Cu3 123.24(14) . 3
C27 N7 Cu3 132.19(14) . 3
C36 N8 C61 101.62(19) . .
C36 N8 B2 127.77(18) . .
C61 N8 B2 130.2(2) . .
C33 C31 C15 119.91(17) . .
C33 C31 H31A 120.0 . .
C15 C31 H31A 120.0 . .
C38 C32 C40 123.08(18) . .
C38 C32 N14 107.35(16) . .
C40 C32 N14 129.57(18) . .
C31 C33 C24 119.50(17) . .
C31 C33 C43 120.44(18) . .
C24 C33 C43 120.00(17) . .
C39 N10 C47 105.91(18) . .
C39 N10 Cu3 120.77(16) . .
C47 N10 Cu3 133.10(14) . .
C41 C35 C38 120.29(19) . .
C41 C35 H35A 119.9 . .
C38 C35 H35A 119.9 . .
N8 C36 C52 134.5(2) . .
N8 C36 C27 109.63(17) . .
C52 C36 C27 115.9(2) . .
C13 C37 H37A 109.5 . .
C13 C37 H37B 109.5 . .
H37A C37 H37B 109.5 . .
C13 C37 H37C 109.5 . .
H37A C37 H37C 109.5 . .
H37B C37 H37C 109.5 . .
N12 C38 C32 108.86(16) . .
N12 C38 C35 131.04(18) . .
C32 C38 C35 120.07(18) . .
N11 C39 N10 114.5(2) . .
N11 C39 H39A 122.8 . .
N10 C39 H39A 122.8 . .
C32 C40 C48 115.96(18) . .
C32 C40 H40A 122.0 . .
C48 C40 H40A 122.0 . .
C35 C41 C48 120.24(19) . .
C35 C41 C76 122.9(2) . .
C48 C41 C76 116.89(19) . .
C33 C43 H43A 109.5 . .
C33 C43 H43B 109.5 . .
H43A C43 H43B 109.5 . .
C33 C43 H43C 109.5 . .
H43A C43 H43C 109.5 . .
H43B C43 H43C 109.5 . .
C49 C44 C27 123.3(2) . .
C49 C44 H44A 118.3 . .
C27 C44 H44A 118.3 . .
C39 N11 C46 104.42(18) . .
C39 N11 B2 125.3(2) . .
C46 N11 B2 129.8(2) . .
C47 C46 C50 120.6(2) . .
C47 C46 N11 107.6(2) . .
C50 C46 N11 131.8(2) . .
C62 C47 N10 132.7(2) . .
C62 C47 C46 119.8(2) . .
N10 C47 C46 107.5(2) . .
C40 C48 C41 120.32(18) . .
C40 C48 C60 116.10(19) . .
C41 C48 C60 123.53(19) . .
C44 C49 C63 115.6(3) . .
C44 C49 C69 124.1(3) . .
C63 C49 C69 120.2(3) . .
C53 C50 C46 121.3(2) . .
C53 C50 H50A 119.3 . .
C46 C50 H50A 119.3 . .
C24 C51 H51A 109.5 . .
C24 C51 H51B 109.5 . .
H51A C51 H51B 109.5 . .
C24 C51 H51C 109.5 . .
H51A C51 H51C 109.5 . .
H51B C51 H51C 109.5 . .
C63 C52 C36 119.5(2) . .
C63 C52 H52A 120.2 . .
C36 C52 H52A 120.3 . .
C62 C55 C53 124.8(3) . .
C62 C55 C74 121.0(3) . .
C53 C55 C74 114.2(2) . .
C48 C60 H60A 109.5 . .
C48 C60 H60B 109.5 . .
H60A C60 H60B 109.5 . .
C48 C60 H60C 109.5 . .
H60A C60 H60C 109.5 . .
H60B C60 H60C 109.5 . .
N7 C61 N8 116.8(2) . .
N7 C61 H61A 121.6 . .
N8 C61 H61A 121.6 . .
C47 C62 C55 118.8(2) . .
C47 C62 H62A 120.6 . .
C55 C62 H62A 120.6 . .
C52 C63 C49 124.5(3) . .
C52 C63 C82 116.2(3) . .
C49 C63 C82 115.7(3) . .
C70 N4 C80 102.1(3) . .
C70 N4 B2 129.0(3) . .
C80 N4 B2 128.8(3) . .
C41 C76 H76A 109.5 . .
C41 C76 H76B 109.5 . .
H76A C76 H76B 109.5 . .
C41 C76 H76C 109.5 . .
H76A C76 H76C 109.5 . .
H76B C76 H76C 109.5 . .
N4 B2 N8 112.3(3) . .
N4 B2 N11 109.9(3) . .
N8 B2 N11 107.48(17) . .
C70 C75 N3 105.1(3) . .
C70 C75 C83 120.3(4) . .
N3 C75 C83 134.5(4) . .
C55 C74 H74A 109.5 . .
C55 C74 H74B 109.5 . .
H74A C74 H74B 109.5 . .
C55 C74 H74C 109.5 . .
H74A C74 H74C 109.5 . .
H74B C74 H74C 109.5 . .
C81 C72 C70 112.6(4) . .
C81 C72 H72A 123.6 . .
C70 C72 H72A 123.8 . .
C75 C70 N4 112.2(3) . .
C75 C70 C72 125.8(3) . .
N4 C70 C72 122.0(3) . .
C50 C53 C55 114.7(3) . .
C50 C53 C68 114.7(3) . .
C55 C53 C68 130.6(3) . .
C53 C68 H68A 109.5 . .
C53 C68 H68B 109.5 . .
H68A C68 H68B 109.5 . .
C53 C68 H68C 109.4 . .
H68A C68 H68C 109.5 . .
H68B C68 H68C 109.5 . .
N3 C80 N4 110.9(3) . .
N3 C80 H80A 124.5 . .
N4 C80 H80A 124.6 . .
N3 Cu1 N3 178.59(13) 2 .
N3 Cu1 N3 89.991(2) 2 4
N3 Cu1 N3 89.991(2) . 4
N3 Cu1 N3 89.991(2) 2 3
N3 Cu1 N3 89.991(2) . 3
N3 Cu1 N3 178.59(13) 4 3
C80 N3 C75 109.7(4) . .
C80 N3 Cu1 119.1(3) . .
C75 N3 Cu1 131.1(3) . .
C81 C71 C83 130.4(5) . .
C81 C71 C85 103.4(5) . .
C83 C71 C85 108.9(5) . .
C75 C83 C71 112.1(4) . .
C75 C83 H83A 123.9 . .
C71 C83 H83A 124.0 . .
C71 C81 C72 113.8(4) . .
C71 C81 C86 139.4(5) . .
C72 C81 C86 106.7(4) . .

loop_
_geom_bond_atom_site_label_1
_geom_bond_atom_site_label_2
_geom_bond_distance
_geom_bond_site_symmetry_2
Br1 Cu2 2.7477(7) .
Cu2 N1 2.0184(11) .
Cu2 N1 2.0184(11) 3
Cu2 N1 2.0184(11) 2
Cu2 N1 2.0184(11) 4
Cu3 N6 1.9795(14) .
Cu3 N7 1.9850(16) 4
Cu3 N12 1.9975(16) 4
Cu3 N10 2.0223(18) .
N1 C6 1.3277(18) .
N1 C12 1.3813(18) .
N2 C6 1.3431(18) .
N2 C3 1.3823(18) .
N2 B1 1.511(2) .
C3 C7 1.404(2) .
C3 C12 1.412(2) .
C6 H6A 0.9300 .
C7 C20 1.351(2) .
C7 H7A 0.9300 .
C8 C13 1.377(2) .
C8 C12 1.378(2) .
C8 H8A 0.9300 .
N9 C21 1.322(2) .
N9 C18 1.397(2) .
N9 B1 1.551(2) .
N14 C16 1.311(2) .
N14 C32 1.390(2) .
N14 B1 1.557(2) .
C13 C20 1.435(2) .
C13 C37 1.497(3) .
N6 C21 1.336(2) .
N6 C15 1.389(2) .
C15 C31 1.380(2) .
C15 C18 1.397(2) .
C16 N12 1.336(2) .
C16 H16A 0.9300 .
C18 C26 1.384(2) .
N12 C38 1.376(3) .
N12 Cu3 1.9975(16) 3
C20 C23 1.530(3) .
C21 H21A 0.9300 .
C23 H23A 0.9600 .
C23 H23B 0.9600 .
C23 H23C 0.9600 .
C24 C26 1.402(3) .
C24 C33 1.428(3) .
C24 C51 1.537(3) .
C26 H26A 0.9300 .
C27 N7 1.358(2) .
C27 C44 1.365(3) .
C27 C36 1.399(3) .
N7 C61 1.298(3) .
N7 Cu3 1.9850(16) 3
N8 C36 1.357(3) .
N8 C61 1.358(3) .
N8 B2 1.533(4) .
C31 C33 1.375(3) .
C31 H31A 0.9300 .
C32 C38 1.382(3) .
C32 C40 1.384(3) .
C33 C43 1.513(3) .
N10 C39 1.337(3) .
N10 C47 1.373(3) .
C35 C41 1.329(3) .
C35 C38 1.401(3) .
C35 H35A 0.9300 .
C36 C52 1.396(3) .
C37 H37A 0.9600 .
C37 H37B 0.9600 .
C37 H37C 0.9600 .
C39 N11 1.307(3) .
C39 H39A 0.9300 .
C40 C48 1.427(3) .
C40 H40A 0.9300 .
C41 C48 1.449(3) .
C41 C76 1.536(3) .
C43 H43A 0.9600 .
C43 H43B 0.9600 .
C43 H43C 0.9600 .
C44 C49 1.339(3) .
C44 H44A 0.9300 .
N11 C46 1.419(3) .
N11 B2 1.577(4) .
C46 C47 1.379(3) .
C46 C50 1.406(4) .
C47 C62 1.320(3) .
C48 C60 1.543(3) .
C49 C63 1.364(4) .
C49 C69 1.567(6) .
C50 C53 1.329(4) .
C50 H50A 0.9300 .
C51 H51A 0.9600 .
C51 H51B 0.9600 .
C51 H51C 0.9600 .
C52 C63 1.362(4) .
C52 H52A 0.9300 .
C55 C62 1.354(4) .
C55 C53 1.420(4) .
C55 C74 1.604(4) .
C60 H60A 0.9600 .
C60 H60B 0.9600 .
C60 H60C 0.9600 .
C61 H61A 0.9300 .
C62 H62A 0.9300 .
C63 C82 1.656(5) .
N4 C70 1.346(4) .
N4 C80 1.402(5) .
N4 B2 1.520(5) .
C76 H76A 0.9600 .
C76 H76B 0.9600 .
C76 H76C 0.9600 .
C75 C70 1.341(6) .
C75 N3 1.358(5) .
C75 C83 1.392(5) .
C74 H74A 0.9600 .
C74 H74B 0.9600 .
C74 H74C 0.9600 .
C72 C81 1.482(7) .
C72 C70 1.553(5) .
C72 H72A 0.9300 .
C53 C68 1.482(4) .
C68 H68A 0.9600 .
C68 H68B 0.9600 .
C68 H68C 0.9600 .
C80 N3 1.273(5) .
C80 H80A 0.9300 .
Cu1 N3 2.011(4) 2
Cu1 N3 2.011(4) .
Cu1 N3 2.011(4) 4
Cu1 N3 2.011(4) 3
C71 C81 1.356(8) .
C71 C83 1.449(8) .
C71 C85 1.634(10) .
C83 H83A 0.9300 .
C81 C86 1.614(6) .

loop_
_platon_squeeze_void_nr
_platon_squeeze_void_average_x
_platon_squeeze_void_average_y
_platon_squeeze_void_average_z
_platon_squeeze_void_volume
_platon_squeeze_void_count_electrons
1 0.250 0.250 0.207 897.3 3.5
2 -0.250 0.750 0.793 897.3 0.2
3 0.021 0.427 0.532 6.8 -0.4
4 0.073 0.021 0.532 6.8 -0.6
5 0.250 0.250 0.745 250.3 60.1
6 0.156 0.729 0.378 7.0 -0.2
7 0.253 0.750 0.326 17.1 -1.1
8 0.229 0.844 0.622 7.1 -0.2
9 0.250 0.750 0.158 9.5 -0.9
10 0.250 0.747 0.673 17.9 -1.4
11 0.250 0.750 0.442 7.0 -0.4
12 0.250 0.750 0.558 7.0 0.4
13 0.250 0.750 0.841 9.4 -0.6
14 0.272 0.653 0.619 6.1 -0.1
15 0.347 0.772 0.381 7.0 -0.3
16 0.427 0.479 0.532 6.8 -0.6
17 0.479 0.073 0.532 6.8 -0.5
18 0.521 0.927 0.468 6.8 -0.6
19 0.573 0.521 0.468 6.8 -0.8
20 0.750 0.750 0.255 250.2 60.3
21 0.656 0.229 0.622 6.6 0.0
22 0.753 0.250 0.673 17.9 -1.5
23 0.729 0.344 0.378 7.4 -0.2
24 0.750 0.247 0.326 17.1 -0.9
25 0.750 0.250 0.842 9.5 -0.6
26 0.750 0.250 0.158 9.4 -0.8
27 0.750 0.250 0.442 7.0 -0.4
28 0.750 0.250 0.558 7.0 0.3
29 0.772 0.153 0.381 6.5 -0.2
30 0.847 0.272 0.619 6.5 -0.3
31 0.927 0.979 0.468 6.8 -0.8
32 0.979 0.573 0.468 6.8 -0.3
